data_7223312
loop_
_publ_author_name
'Zhang, Weichuan'
'Lu, Xiaoming'

_publ_section_title
;
 Long-lived photoluminescence and high quantum yield of copper(II)
 complexes with novel nanostructures
;
_journal_name_full 'RSC Adv.'
_journal_paper_doi 10.1039/C5RA23254F
_journal_year 2015
_chemical_formula_moiety 'C13 H15 Cu N5 O7'
_chemical_formula_sum 'C13 H15 Cu N5 O7'
_chemical_formula_weight 416.84
_space_group_IT_number 2
_symmetry_cell_setting triclinic
_symmetry_space_group_name_Hall '-P 1'
_symmetry_space_group_name_H-M 'P -1'
_atom_sites_solution_hydrogens geom
_atom_sites_solution_primary heavy
_atom_sites_solution_secondary difmap
_audit_creation_method SHELXL-97
_audit_update_record
;
2014-04-11 deposited with the CCDC.
2015-11-11 downloaded from the CCDC.
;
_cell_angle_alpha 75.219(3)
_cell_angle_beta 76.986(3)
_cell_angle_gamma 86.001(2)
_cell_formula_units_Z 2
_cell_length_a 8.3639(5)
_cell_length_b 9.9381(5)
_cell_length_c 11.0317(6)
_cell_measurement_temperature 296(2)
_cell_volume 863.78(8)
_computing_molecular_graphics
;
OLEX2: a complete structure solution, refinement and analysis program. Dolomanov et al., J. Appl. Cryst. (2009). 42, 339-341
;
_computing_publication_material
;
OLEX2: a complete structure solution, refinement and analysis program. Dolomanov et al., J. Appl. Cryst. (2009). 42, 339-341
;
_computing_structure_refinement 'SHELXL-97 (Sheldrick, 1997)'
_computing_structure_solution
;
A short history of SHELX (Sheldrick, 2007)/Bruker
;
_diffrn_ambient_temperature 296.0
_diffrn_measured_fraction_theta_full 0.970
_diffrn_measured_fraction_theta_max 0.970
_diffrn_measurement_device_type 'CCD area detector'
_diffrn_measurement_method 'phi and omega scans'
_diffrn_radiation_monochromator graphite
_diffrn_radiation_source 'fine-focus sealed tube'
_diffrn_radiation_type MoK\a
_diffrn_radiation_wavelength 0.71073
_diffrn_reflns_av_R_equivalents 0.0270
_diffrn_reflns_av_sigmaI/netI 0.0301
_diffrn_reflns_limit_h_max 11
_diffrn_reflns_limit_h_min -11
_diffrn_reflns_limit_k_max 13
_diffrn_reflns_limit_k_min -13
_diffrn_reflns_limit_l_max 14
_diffrn_reflns_limit_l_min -14
_diffrn_reflns_number 11947
_diffrn_reflns_theta_full 27.98
_diffrn_reflns_theta_max 27.98
_diffrn_reflns_theta_min 1.95
_exptl_absorpt_coefficient_mu 1.312
_exptl_crystal_density_diffrn 1.603
_exptl_crystal_density_method 'not measured'
_exptl_crystal_F_000 426
_refine_diff_density_max 0.345
_refine_diff_density_min -0.341
_refine_diff_density_rms 0.051
_refine_ls_extinction_method none
_refine_ls_goodness_of_fit_ref 1.039
_refine_ls_hydrogen_treatment mixed
_refine_ls_matrix_type full
_refine_ls_number_parameters 265
_refine_ls_number_reflns 4035
_refine_ls_number_restraints 0
_refine_ls_restrained_S_all 1.039
_refine_ls_R_factor_all 0.0678
_refine_ls_R_factor_gt 0.0429
_refine_ls_shift/su_max 0.001
_refine_ls_shift/su_mean 0.000
_refine_ls_structure_factor_coef Fsqd
_refine_ls_weighting_details
;
calc w=1/[\s^2^(Fo^2^)+(0.0664P)^2^+0.1404P] where P=(Fo^2^+2Fc^2^)/3
;
_refine_ls_weighting_scheme calc
_refine_ls_wR_factor_gt 0.1111
_refine_ls_wR_factor_ref 0.1260
_reflns_number_gt 2818
_reflns_number_total 4035
_reflns_threshold_expression >2sigma(I)
_cod_data_source_file c5ra23254f2.cif
_cod_data_source_block AA
_cod_depositor_comments
;
The following automatic conversions were performed:

'_symmetry_cell_setting' value 'Triclinic' changed to 'triclinic'
according to
/usr/data/users/saulius/crontab/automatic-downloads/rss-feeds/RSC/lib/dictionaries/cif_core.dic
dictionary named 'cif_core.dic' version 2.4.2 from 2011-04-26.

Automatic conversion script
Id: cif_fix_values 4268 2015-11-12 08:31:59Z antanas 
;
_cod_database_code 7223312

loop_
_space_group_symop_id
_space_group_symop_operation_xyz
1 'x, y, z'
2 '-x, -y, -z'

loop_
_atom_site_label
_atom_site_type_symbol
_atom_site_fract_x
_atom_site_fract_y
_atom_site_fract_z
_atom_site_U_iso_or_equiv
_atom_site_adp_type
_atom_site_occupancy
_atom_site_symmetry_multiplicity
_atom_site_calc_flag
_atom_site_refinement_flags
_atom_site_disorder_assembly
_atom_site_disorder_group
Cu1 Cu 0.72532(4) 0.68588(3) 0.72351(3) 0.06124(16) Uani 1 1 d . . .
O1 O 0.4930(2) 0.6840(2) 0.7990(2) 0.0740(6) Uani 1 1 d . A .
N2 N 0.7337(3) 0.4781(2) 0.7443(2) 0.0586(6) Uani 1 1 d . A .
N1 N 0.9622(3) 0.6641(3) 0.6531(2) 0.0596(6) Uani 1 1 d . A .
N3 N 0.2571(3) 0.7842(3) 0.8747(2) 0.0679(6) Uani 1 1 d . A .
C5 C 1.0158(3) 0.5321(3) 0.6591(3) 0.0592(7) Uani 1 1 d . . .
C12 C 0.4100(4) 0.7902(4) 0.8131(3) 0.0666(7) Uani 1 1 d . . .
C6 C 0.8856(4) 0.4267(3) 0.7074(2) 0.0590(7) Uani 1 1 d . A .
O4 O 0.6640(8) 0.7419(5) 0.4968(11) 0.103(2) Uani 0.84(2) 1 d P A 1
N5 N 0.6888(4) 0.8603(4) 0.4883(4) 0.0938(11) Uani 1 1 d . . .
C1 C 1.0706(4) 0.7679(4) 0.6077(3) 0.0714(8) Uani 1 1 d . . .
H1 H 1.0330 0.8588 0.6042 0.086 Uiso 1 1 calc R A .
C10 C 0.6075(4) 0.3909(3) 0.7891(3) 0.0747(8) Uani 1 1 d . . .
H10 H 0.5027 0.4259 0.8147 0.090 Uiso 1 1 calc R A .
C7 C 0.9136(5) 0.2875(3) 0.7149(3) 0.0778(9) Uani 1 1 d . . .
H7 H 1.0190 0.2538 0.6891 0.093 Uiso 1 1 calc R A .
N4 N 0.7499(4) 0.7809(5) 0.9449(4) 0.1006(13) Uani 1 1 d . . .
C2 C 1.2350(4) 0.7444(4) 0.5664(3) 0.0811(9) Uani 1 1 d . A .
H2 H 1.3073 0.8184 0.5330 0.097 Uiso 1 1 calc R . .
C4 C 1.1813(4) 0.5031(4) 0.6216(3) 0.0790(9) Uani 1 1 d . A .
H4 H 1.2183 0.4116 0.6277 0.095 Uiso 1 1 calc R . .
O2 O 0.7204(4) 0.8865(3) 0.5919(4) 0.0959(11) Uani 0.845(5) 1 d P A 1
O10 O 0.7644(5) 0.8407(4) 0.8180(4) 0.0939(11) Uani 0.703(4) 1 d P A 1
C11 C 0.1745(4) 0.6517(4) 0.9313(3) 0.0832(10) Uani 1 1 d . . .
H11A H 0.1092 0.6352 0.8753 0.125 Uiso 1 1 calc R A .
H11C H 0.1049 0.6540 1.0129 0.125 Uiso 1 1 calc R . .
H11B H 0.2547 0.5783 0.9431 0.125 Uiso 1 1 calc R . .
C3 C 1.2904(4) 0.6113(5) 0.5752(4) 0.0852(10) Uani 1 1 d . . .
H3 H 1.4019 0.5933 0.5498 0.102 Uiso 1 1 calc R A .
C9 C 0.6291(5) 0.2504(4) 0.7984(4) 0.0904(11) Uani 1 1 d . A .
H9 H 0.5399 0.1911 0.8296 0.109 Uiso 1 1 calc R . .
C8 C 0.7830(6) 0.1990(4) 0.7612(4) 0.0938(11) Uani 1 1 d . A .
H8 H 0.7993 0.1042 0.7672 0.113 Uiso 1 1 calc R . .
C13 C 0.1617(5) 0.9103(4) 0.8878(4) 0.0991(12) Uani 1 1 d . . .
H13A H 0.0748 0.9198 0.8422 0.149 Uiso 1 1 calc R A .
H13B H 0.2318 0.9896 0.8529 0.149 Uiso 1 1 calc R . .
H13C H 0.1159 0.9043 0.9770 0.149 Uiso 1 1 calc R . .
O8 O 0.7518(7) 0.6590(6) 0.9598(7) 0.1177(18) Uani 0.738(10) 1 d P A 1
O9 O 0.7547(11) 0.8682(11) 0.9992(8) 0.134(2) Uani 0.491(6) 1 d P A 1
O3 O 0.6856(11) 0.9574(8) 0.3988(6) 0.204(4) Uani 0.771(11) 1 d P A 1
H12 H 0.454(4) 0.888(4) 0.777(3) 0.078(9) Uiso 1 1 d . . .
O7 O 0.7762(10) 0.7477(10) 1.0702(8) 0.134(2) Uani 0.509(6) 1 d P A 2
O5 O 0.803(2) 0.7082(17) 0.891(2) 0.1177(18) Uani 0.262(10) 1 d P A 2
O6 O 0.6677(12) 0.8822(10) 0.9397(10) 0.0939(11) Uani 0.297(4) 1 d P A 2
O11 O 0.633(4) 0.748(3) 0.557(5) 0.103(2) Uani 0.16(2) 1 d P A 2
O12 O 0.648(4) 0.866(3) 0.379(2) 0.204(4) Uani 0.229(11) 1 d P A 2
O13 O 0.798(2) 0.9135(18) 0.463(2) 0.0959(11) Uani 0.155(5) 1 d P A 2

loop_
_atom_site_aniso_label
_atom_site_aniso_U_11
_atom_site_aniso_U_22
_atom_site_aniso_U_33
_atom_site_aniso_U_23
_atom_site_aniso_U_13
_atom_site_aniso_U_12
Cu1 0.0468(2) 0.0536(2) 0.0811(3) -0.01862(17) -0.00869(16) 0.00486(14)
O1 0.0490(10) 0.0684(13) 0.1037(16) -0.0288(12) -0.0080(10) 0.0051(9)
N2 0.0591(13) 0.0536(12) 0.0608(13) -0.0125(10) -0.0108(10) 0.0031(10)
N1 0.0493(12) 0.0643(14) 0.0655(13) -0.0188(11) -0.0109(10) 0.0032(10)
N3 0.0566(14) 0.0789(17) 0.0661(14) -0.0197(12) -0.0120(11) 0.0174(12)
C5 0.0564(15) 0.0713(18) 0.0555(14) -0.0254(13) -0.0163(12) 0.0116(13)
C12 0.0561(16) 0.0677(19) 0.0761(19) -0.0208(16) -0.0137(14) 0.0085(14)
C6 0.0668(17) 0.0586(16) 0.0523(14) -0.0166(12) -0.0149(13) 0.0119(13)
O4 0.092(3) 0.089(2) 0.135(6) -0.047(3) -0.015(3) 0.0091(18)
N5 0.078(2) 0.079(2) 0.092(2) 0.0168(19) 0.0020(17) 0.0092(17)
C1 0.0554(16) 0.076(2) 0.0826(19) -0.0213(16) -0.0104(14) -0.0078(14)
C10 0.075(2) 0.0631(18) 0.0764(19) -0.0101(15) -0.0038(16) -0.0069(15)
C7 0.091(2) 0.0595(18) 0.079(2) -0.0168(16) -0.0130(18) 0.0146(17)
N4 0.0675(19) 0.124(3) 0.132(3) -0.088(3) 0.0057(19) -0.025(2)
C2 0.0583(18) 0.104(3) 0.084(2) -0.033(2) -0.0079(16) -0.0122(18)
C4 0.0655(19) 0.091(2) 0.088(2) -0.0428(19) -0.0159(17) 0.0221(17)
O2 0.087(2) 0.0648(17) 0.132(3) -0.0243(18) -0.0159(19) 0.0000(14)
O10 0.088(2) 0.0639(19) 0.115(3) -0.0157(18) 0.0034(19) -0.0053(16)
C11 0.0662(19) 0.098(3) 0.074(2) -0.0084(18) -0.0056(16) 0.0013(18)
C3 0.0496(17) 0.116(3) 0.097(2) -0.045(2) -0.0083(16) -0.0012(18)
C9 0.105(3) 0.0588(19) 0.094(2) -0.0079(18) -0.001(2) -0.0199(19)
C8 0.120(3) 0.0539(18) 0.097(2) -0.0155(18) -0.010(2) 0.011(2)
C13 0.080(2) 0.101(3) 0.109(3) -0.034(2) -0.007(2) 0.036(2)
O8 0.107(3) 0.080(3) 0.164(5) -0.007(3) -0.049(3) -0.015(2)
O9 0.126(4) 0.167(6) 0.125(5) -0.082(4) 0.002(4) -0.031(5)
O3 0.327(9) 0.107(5) 0.131(4) 0.050(4) -0.045(4) 0.010(6)
O7 0.126(4) 0.167(6) 0.125(5) -0.082(4) 0.002(4) -0.031(5)
O5 0.107(3) 0.080(3) 0.164(5) -0.007(3) -0.049(3) -0.015(2)
O6 0.088(2) 0.0639(19) 0.115(3) -0.0157(18) 0.0034(19) -0.0053(16)
O11 0.092(3) 0.089(2) 0.135(6) -0.047(3) -0.015(3) 0.0091(18)
O12 0.327(9) 0.107(5) 0.131(4) 0.050(4) -0.045(4) 0.010(6)
O13 0.087(2) 0.0648(17) 0.132(3) -0.0243(18) -0.0159(19) 0.0000(14)

loop_
_atom_type_symbol
_atom_type_description
_atom_type_scat_dispersion_real
_atom_type_scat_dispersion_imag
_atom_type_scat_source
C C 0.0033 0.0016 'International Tables Vol C Tables 4.2.6.8 and 6.1.1.4'
H H 0.0000 0.0000 'International Tables Vol C Tables 4.2.6.8 and 6.1.1.4'
N N 0.0061 0.0033 'International Tables Vol C Tables 4.2.6.8 and 6.1.1.4'
Cu Cu 0.3201 1.2651 'International Tables Vol C Tables 4.2.6.8 and 6.1.1.4'
O O 0.0106 0.0060 'International Tables Vol C Tables 4.2.6.8 and 6.1.1.4'

loop_
_geom_angle_atom_site_label_1
_geom_angle_atom_site_label_2
_geom_angle_atom_site_label_3
_geom_angle
O1 Cu1 N2 92.29(9)
O1 Cu1 N1 173.40(9)
O1 Cu1 O2 95.22(11)
O1 Cu1 O10 91.07(12)
O1 Cu1 O5 95.6(5)
O1 Cu1 O11 80.3(11)
O1 C12 N3 122.3(3)
N2 Cu1 O2 145.67(13)
N2 Cu1 O10 141.38(13)
N2 Cu1 O5 103.0(4)
N2 Cu1 O11 99.7(9)
N2 C6 C5 114.5(2)
N2 C6 C7 121.8(3)
N2 C10 C9 121.5(3)
N1 Cu1 N2 81.23(10)
N1 Cu1 O2 90.85(11)
N1 Cu1 O10 93.27(12)
N1 Cu1 O5 84.8(5)
N1 Cu1 O11 101.9(11)
N1 C5 C6 114.6(2)
N1 C5 C4 120.6(3)
N1 C1 C2 122.2(3)
C5 N1 Cu1 115.36(19)
C12 O1 Cu1 123.9(2)
C12 N3 C11 121.2(3)
C12 N3 C13 121.3(3)
C6 N2 Cu1 114.08(19)
C6 C7 C8 118.7(3)
O4 N5 O2 115.1(6)
O4 N5 O3 127.8(9)
O4 N5 O11 32.3(17)
O4 N5 O12 77.7(14)
N5 O2 Cu1 104.9(2)
N5 O11 Cu1 112(2)
C1 N1 Cu1 125.3(2)
C1 N1 C5 119.2(3)
C10 N2 Cu1 127.0(2)
C10 N2 C6 119.0(3)
C7 C6 C5 123.7(3)
N4 O10 Cu1 109.0(3)
N4 O5 Cu1 123.8(12)
C2 C3 C4 119.9(3)
C4 C5 C6 124.8(3)
O2 Cu1 O5 109.5(4)
O10 Cu1 O2 72.00(15)
O10 Cu1 O5 38.4(4)
O10 N4 O7 161.7(5)
C11 N3 C13 117.5(3)
C3 C2 C1 118.8(3)
C3 C4 C5 119.2(3)
C9 C8 C7 119.8(3)
C8 C9 C10 119.3(3)
O8 N4 O10 108.3(5)
O8 N4 O9 142.1(8)
O8 N4 O7 83.6(6)
O9 N4 O10 109.1(7)
O9 N4 O7 58.6(5)
O3 N5 O2 117.1(6)
O3 N5 O11 149.9(18)
O3 N5 O12 50.3(10)
O5 N4 O10 70.5(11)
O5 N4 O8 43.2(9)
O5 N4 O9 154.1(10)
O5 N4 O7 114.0(12)
O5 N4 O6 142.4(13)
O6 N4 O10 74.6(7)
O6 N4 O8 145.8(6)
O6 N4 O9 53.7(7)
O6 N4 O7 103.6(7)
O11 Cu1 O2 49.2(8)
O11 Cu1 O10 118.8(9)
O11 Cu1 O5 157.1(10)
O11 N5 O2 87(2)
O11 N5 O12 103(2)
O12 N5 O2 166.4(13)
O13 N5 O4 130.3(11)
O13 N5 O2 71.1(13)
O13 N5 O3 70.3(12)
O13 N5 O11 138.2(19)
O13 N5 O12 104.8(19)

loop_
_geom_bond_atom_site_label_1
_geom_bond_atom_site_label_2
_geom_bond_distance
Cu1 O1 1.933(2)
Cu1 N2 2.016(2)
Cu1 N1 1.977(2)
Cu1 O2 2.150(3)
Cu1 O10 2.145(4)
Cu1 O5 2.158(19)
Cu1 O11 2.08(4)
O1 C12 1.246(4)
N2 C6 1.350(4)
N2 C10 1.336(4)
N1 C5 1.347(4)
N1 C1 1.341(4)
N3 C12 1.304(4)
N3 C11 1.455(4)
N3 C13 1.458(4)
C5 C6 1.477(4)
C5 C4 1.384(4)
C6 C7 1.371(4)
O4 N5 1.186(6)
N5 O2 1.319(5)
N5 O3 1.195(6)
N5 O11 1.23(3)
N5 O12 1.32(3)
N5 O13 1.03(2)
C1 C2 1.371(4)
C10 C9 1.375(5)
C7 C8 1.371(5)
N4 O10 1.356(6)
N4 O8 1.179(7)
N4 O9 1.181(8)
N4 O7 1.401(9)
N4 O5 1.06(2)
N4 O6 1.175(10)
C2 C3 1.357(5)
C4 C3 1.378(5)
C9 C8 1.365(6)

loop_
_geom_torsion_atom_site_label_1
_geom_torsion_atom_site_label_2
_geom_torsion_atom_site_label_3
_geom_torsion_atom_site_label_4
_geom_torsion
Cu1 O1 C12 N3 -173.7(2)
Cu1 N2 C6 C5 0.0(3)
Cu1 N2 C6 C7 -179.9(2)
Cu1 N2 C10 C9 179.8(3)
Cu1 N1 C5 C6 5.0(3)
Cu1 N1 C5 C4 -175.2(2)
Cu1 N1 C1 C2 176.5(2)
O1 Cu1 N2 C6 -176.75(19)
O1 Cu1 N2 C10 3.4(3)
O1 Cu1 N1 C5 6.6(9)
O1 Cu1 N1 C1 -169.6(7)
O1 Cu1 O2 N5 -88.5(2)
O1 Cu1 O10 N4 72.6(3)
O1 Cu1 O5 N4 -46.7(16)
O1 Cu1 O11 N5 124(3)
N2 Cu1 O1 C12 -179.5(3)
N2 Cu1 N1 C5 -3.92(19)
N2 Cu1 N1 C1 179.8(3)
N2 Cu1 O2 N5 13.3(3)
N2 Cu1 O10 N4 -22.4(4)
N2 Cu1 O5 N4 -140.4(15)
N2 Cu1 O11 N5 -146(2)
N2 C6 C7 C8 0.0(5)
N2 C10 C9 C8 0.1(6)
N1 Cu1 O1 C12 170.0(7)
N1 Cu1 N2 C6 2.05(19)
N1 Cu1 N2 C10 -177.8(3)
N1 Cu1 O2 N5 88.9(2)
N1 Cu1 O10 N4 -102.4(3)
N1 Cu1 O5 N4 139.9(16)
N1 Cu1 O11 N5 -63(3)
N1 C5 C6 N2 -3.2(4)
N1 C5 C6 C7 176.6(3)
N1 C5 C4 C3 -1.4(5)
N1 C1 C2 C3 -1.9(5)
C5 N1 C1 C2 0.4(5)
C5 C6 C7 C8 -179.9(3)
C5 C4 C3 C2 -0.2(5)
C6 N2 C10 C9 0.0(5)
C6 C5 C4 C3 178.4(3)
C6 C7 C8 C9 0.1(6)
O4 N5 O2 Cu1 3.8(5)
O4 N5 O11 Cu1 127(4)
C1 N1 C5 C6 -178.5(3)
C1 N1 C5 C4 1.3(4)
C1 C2 C3 C4 1.8(6)
C10 N2 C6 C5 179.8(2)
C10 N2 C6 C7 0.0(4)
C10 C9 C8 C7 -0.2(6)
C4 C5 C6 N2 176.9(3)
C4 C5 C6 C7 -3.2(5)
O2 Cu1 O1 C12 -33.1(3)
O2 Cu1 N2 C6 80.6(3)
O2 Cu1 N2 C10 -99.3(3)
O2 Cu1 N1 C5 -150.4(2)
O2 Cu1 N1 C1 33.4(3)
O2 Cu1 O10 N4 167.7(3)
O2 Cu1 O5 N4 50.9(17)
O2 Cu1 O11 N5 18.1(16)
O2 N5 O11 Cu1 -22.6(19)
O10 Cu1 O1 C12 38.9(3)
O10 Cu1 N2 C6 -82.2(3)
O10 Cu1 N2 C10 98.0(3)
O10 Cu1 N1 C5 137.6(2)
O10 Cu1 N1 C1 -38.6(3)
O10 Cu1 O2 N5 -178.0(3)
O10 Cu1 O5 N4 38.0(11)
O10 Cu1 O11 N5 38(3)
O10 N4 O5 Cu1 -39.9(11)
C11 N3 C12 O1 0.2(5)
C13 N3 C12 O1 -178.9(3)
O8 N4 O10 Cu1 13.3(4)
O8 N4 O5 Cu1 109.9(18)
O9 N4 O10 Cu1 -172.9(5)
O9 N4 O5 Cu1 -134(2)
O3 N5 O2 Cu1 -177.5(5)
O3 N5 O11 Cu1 -168.5(19)
O7 N4 O10 Cu1 142.0(16)
O7 N4 O5 Cu1 159.3(9)
O5 Cu1 O1 C12 77.1(5)
O5 Cu1 N2 C6 -80.5(6)
O5 Cu1 N2 C10 99.7(6)
O5 Cu1 N1 C5 100.1(5)
O5 Cu1 N1 C1 -76.1(5)
O5 Cu1 O2 N5 173.6(6)
O5 Cu1 O10 N4 -25.0(8)
O5 Cu1 O11 N5 42(5)
O5 N4 O10 Cu1 34.6(9)
O6 N4 O10 Cu1 -131.1(6)
O6 N4 O5 Cu1 -17(3)
O11 Cu1 O1 C12 -80.1(9)
O11 Cu1 N2 C6 102.7(11)
O11 Cu1 N2 C10 -77.1(11)
O11 Cu1 N1 C5 -102.0(9)
O11 Cu1 N1 C1 81.7(9)
O11 Cu1 O2 N5 -16.2(15)
O11 Cu1 O10 N4 152.1(12)
O11 Cu1 O5 N4 32(4)
O11 N5 O2 Cu1 20.9(16)
O12 N5 O2 Cu1 163(6)
O12 N5 O11 Cu1 166(2)
O13 N5 O2 Cu1 -122.7(11)
O13 N5 O11 Cu1 35(5)
